data_7128689
loop_
_publ_author_name
'Baggi, Giorgio'
'Wilson, Benjamin H.'
'Dhara, Ayan'
'O'Keefe, Christopher A'
'Schurko, Robert W.'
'Loeb, Stephen J.'

_publ_section_title
;
 Dynamics of a [2]rotaxane wheel in a crystalline molecular solid.
;
_journal_issue 66
_journal_name_full 'Chemical communications (Cambridge, England)'
_journal_page_first 8210
_journal_page_last 8213
_journal_paper_doi 10.1039/d1cc03009d
_journal_volume 57
_journal_year 2021
_chemical_formula_moiety '5.17(C H2 Cl2), C114 H82 N4, 2(C0.75 H1.5 Cl1.75)'
_chemical_formula_sum 'C120.67 H95.33 Cl13.83 N4'
_chemical_formula_weight 2091.65
_space_group_crystal_system triclinic
_space_group_IT_number 2
_space_group_name_Hall '-P 1'
_space_group_name_H-M_alt 'P -1'
_atom_sites_solution_hydrogens geom
_atom_sites_solution_primary dual
_audit_creation_date 2020-10-12
_audit_creation_method
;
Olex2 1.2
(compiled 2018.05.29 svn.r3508 for OlexSys, GUI svn.r5506)
;
_audit_update_record
;
2021-04-21 deposited with the CCDC.	2021-07-23 downloaded from the CCDC.
;
_cell_angle_alpha 76.476(3)
_cell_angle_beta 89.608(4)
_cell_angle_gamma 89.864(3)
_cell_formula_units_Z 1
_cell_length_a 12.2864(7)
_cell_length_b 12.6134(7)
_cell_length_c 17.4682(10)
_cell_measurement_reflns_used 9863
_cell_measurement_temperature 170.0
_cell_measurement_theta_max 59.87
_cell_measurement_theta_min 2.60
_cell_volume 2632.0(3)
_computing_cell_refinement 'SAINT v8.37A (Bruker, 2015)'
_computing_data_reduction 'SAINT v8.37A (Bruker, 2015)'
_computing_molecular_graphics 'Olex2 (Dolomanov et al., 2009)'
_computing_publication_material 'Olex2 (Dolomanov et al., 2009)'
_computing_structure_refinement 'ShelXL (Sheldrick, 2015)'
_computing_structure_solution 'ShelXT (Sheldrick, 2015)'
_diffrn_ambient_temperature 170.0
_diffrn_measured_fraction_theta_full 0.986
_diffrn_measured_fraction_theta_max 0.986
_diffrn_measurement_device_type 'Bruker APEX-II CCD'
_diffrn_measurement_method '\f and \w scans'
_diffrn_radiation_type CuK\a
_diffrn_radiation_wavelength 1.54178
_diffrn_reflns_av_R_equivalents 0.0489
_diffrn_reflns_av_unetI/netI 0.0443
_diffrn_reflns_Laue_measured_fraction_full 0.986
_diffrn_reflns_Laue_measured_fraction_max 0.986
_diffrn_reflns_limit_h_max 13
_diffrn_reflns_limit_h_min -13
_diffrn_reflns_limit_k_max 13
_diffrn_reflns_limit_k_min -14
_diffrn_reflns_limit_l_max 19
_diffrn_reflns_limit_l_min -19
_diffrn_reflns_number 28330
_diffrn_reflns_point_group_measured_fraction_full 0.986
_diffrn_reflns_point_group_measured_fraction_max 0.986
_diffrn_reflns_theta_full 58.927
_diffrn_reflns_theta_max 58.927
_diffrn_reflns_theta_min 3.597
_diffrn_standards_number 0
_exptl_absorpt_coefficient_mu 3.720
_exptl_absorpt_correction_T_max 0.7516
_exptl_absorpt_correction_T_min 0.5402
_exptl_absorpt_correction_type multi-scan
_exptl_absorpt_process_details
'SADABS-2016/2 (Bruker,2016/2) was used for absorption correction. wR2(int) was 0.1178 before and 0.0687 after correction. The Ratio of minimum to maximum transmission is 0.7187. The \l/2 correction factor is Not present.'
_exptl_crystal_colour 'clear colourless'
_exptl_crystal_colour_lustre clear
_exptl_crystal_colour_primary colourless
_exptl_crystal_density_diffrn 1.320
_exptl_crystal_description block
_exptl_crystal_F_000 1082
_exptl_crystal_recrystallization_method 'Re-crystallisation from solvent: CH2Cl2'
_exptl_crystal_size_max 0.4
_exptl_crystal_size_mid 0.16
_exptl_crystal_size_min 0.13
_refine_diff_density_max 1.740
_refine_diff_density_min -0.819
_refine_diff_density_rms 0.104
_refine_ls_extinction_method none
_refine_ls_goodness_of_fit_ref 1.041
_refine_ls_hydrogen_treatment constr
_refine_ls_matrix_type full
_refine_ls_number_parameters 703
_refine_ls_number_reflns 7454
_refine_ls_number_restraints 91
_refine_ls_restrained_S_all 1.095
_refine_ls_R_factor_all 0.1573
_refine_ls_R_factor_gt 0.1323
_refine_ls_shift/su_max 0.000
_refine_ls_shift/su_mean 0.000
_refine_ls_structure_factor_coef Fsqd
_refine_ls_weighting_details 'w=1/[\s^2^(Fo^2^)+(0.1239P)^2^+20.3668P] where P=(Fo^2^+2Fc^2^)/3'
_refine_ls_weighting_scheme calc
_refine_ls_wR_factor_gt 0.3131
_refine_ls_wR_factor_ref 0.3326
_reflns_Friedel_coverage 0.000
_reflns_number_gt 5783
_reflns_number_total 7454
_reflns_threshold_expression 'I > 2\s(I)'
_cod_data_source_file d1cc03009d2.cif
_cod_data_source_block cu_gb061_0m
_cod_depositor_comments 'Adding full bibliography for 7128689--7128690.cif.'
_cod_database_code 7128689
_shelx_shelxl_version_number 2018/3
_shelx_space_group_comment
;
The symmetry employed for this shelxl refinement is uniquely defined
by the following loop, which should always be used as a source of
symmetry information in preference to the above space-group names.
They are only intended as comments.
;
_shelx_estimated_absorpt_t_max 0.643
_shelx_estimated_absorpt_t_min 0.318
_olex2_refinement_description
;
1. Fixed Uiso
 At 1.2 times of:
  All C(H) groups, All C(H,H) groups, All C(H,H,H,H) groups, All N(H) groups
2. Restrained distances
 Cl4B-Cl3B
 2.292 with sigma of 0.02
 Cl3B-Cl4B
 3 with sigma of 0.02
 Cl6A-C60
 1.7 with sigma of 0.02
 C60-Cl5A
 1.7 with sigma of 0.02
 Cl8B-C61B
 1.7 with sigma of 0.02
 Cl8B-Cl7B
 2.927 with sigma of 0.02
 C61B-Cl7B
 1.715 with sigma of 0.02
 Cl8A-C61A
 1.715 with sigma of 0.02
 Cl8A-Cl7A
 2.928 with sigma of 0.02
 C60-Cl6B
 1.7 with sigma of 0.02
3. Uiso/Uaniso restraints and constraints
Cl3B \\sim C59: within 1.7A with sigma of 0.04 and sigma for terminal atoms of
0.08
Cl4B \\sim C59: within 1.7A with sigma of 0.04 and sigma for terminal atoms of
0.08
Cl3A \\sim C59: within 1.7A with sigma of 0.04 and sigma for terminal atoms of
0.08
Cl4A \\sim C59: within 1.7A with sigma of 0.04 and sigma for terminal atoms of
0.08
C59 \\sim Cl4B: within 1.7A with sigma of 0.04 and sigma for terminal atoms of
0.08
C59 \\sim Cl3B: within 1.7A with sigma of 0.04 and sigma for terminal atoms of
0.08
C59 \\sim Cl3A: within 1.7A with sigma of 0.04 and sigma for terminal atoms of
0.08
C59 \\sim Cl4A: within 1.7A with sigma of 0.04 and sigma for terminal atoms of
0.08
C60 \\sim Cl5A: within 1.7A with sigma of 0.04 and sigma for terminal atoms of
0.08
C61B \\sim Cl8B: within 1.7A with sigma of 0.04 and sigma for terminal atoms of
0.08
Cl8A \\sim C61A \\sim Cl7A: within 1.7A with sigma of 0.04 and sigma for
terminal atoms of 0.08
Cl7B \\sim C61B \\sim Cl8B: within 1.7A with sigma of 0.04 and sigma for
terminal atoms of 0.08
Uanis(C61A) \\sim Ueq: with sigma of 0.02 and sigma for terminal atoms of 0.04
Uanis(C61B) \\sim Ueq: with sigma of 0.01 and sigma for terminal atoms of 0.02
Uanis(Cl7A) \\sim Ueq: with sigma of 0.01 and sigma for terminal atoms of 0.02
4. Rigid body (RIGU) restrains
 Cl3B, Cl3A, C59, Cl4B, Cl4A
 with sigma for 1-2 distances of 0.004 and sigma for 1-3 distances of 0.004
 Cl7A, C61A, Cl8A
 with sigma for 1-2 distances of 0.004 and sigma for 1-3 distances of 0.004
 C61A, Cl8A, Cl7A
 with sigma for 1-2 distances of 0.004 and sigma for 1-3 distances of 0.004
5. Others
 Fixed Sof: Cl7A(0.33333) Cl8A(0.33333) Cl8B(0.5) C60(0.75) H60C(0.25)
 H60D(0.25) H60A(0.5) H60B(0.5) Cl6B(0.25) C61B(0.5) H61C(0.5) H61D(0.5)
 Cl3A(0.5) C59(0.75) H59B(0.5) H59A(0.5) H59D(0.25) H59C(0.25) Cl3B(0.25)
 Cl4B(0.25) Cl4A(0.5) Cl6A(0.5) Cl5A(0.75) Cl5B(0.25) Cl7B(0.5) C61A(0.33333)
 H61A(0.33333) H61B(0.33333)
6.a Secondary CH2 refined with riding coordinates:
 C58(H58A,H58B), C60(H60C,H60D), C60(H60A,H60B), C61B(H61C,H61D), C59(H59B,
 H59A), C59(H59D,H59C), C61A(H61A,H61B)
6.b Aromatic/amide H refined with riding coordinates:
 N2(H2), C20(H20), C45(H45), C35(H35), C41(H41), C22(H22), C47(H47), C12(H12),
 C32(H32), C34(H34), C13(H13), C10(H10), C37(H37), C26(H26), C23(H23), C16(H16),
  C44(H44), C9(H9), C28(H28), C38(H38), C53(H53), C17(H17), C51(H51), C31(H31),
 C5(H5), C4(H4), C57(H57), C19(H19), C18(H18), C48(H48), C30(H30), C24(H24),
 C29(H29), C25(H25), C42(H42), C56(H56), C43(H43), C54(H54), C55(H55), C49(H49),
  C50(H50)
;
_olex2_submission_special_instructions 'No special instructions were received'

loop_
_space_group_symop_operation_xyz
'x, y, z'
'-x, -y, -z'

loop_
_atom_site_label
_atom_site_type_symbol
_atom_site_fract_x
_atom_site_fract_y
_atom_site_fract_z
_atom_site_U_iso_or_equiv
_atom_site_adp_type
_atom_site_occupancy
_atom_site_site_symmetry_order
_atom_site_calc_flag
_atom_site_refinement_flags_posn
_atom_site_refinement_flags_adp
_atom_site_refinement_flags_occupancy
_atom_site_disorder_assembly
_atom_site_disorder_group
Cl1 Cl 0.5632(2) 0.2928(2) 0.7244(2) 0.0978(10) Uani 1 1 d . . . . .
Cl2 Cl 0.4271(3) 0.1007(2) 0.73089(18) 0.0950(9) Uani 1 1 d . . . . .
Cl7A Cl 0.697(3) 0.269(3) 0.4442(14) 0.249(13) Uani 0.3333 1 d D U P A 3
N2 N 0.4314(5) 0.1226(5) 0.5129(3) 0.0531(19) Uani 1 1 d . . . . .
H2 H 0.402600 0.109569 0.560407 0.064 Uiso 1 1 calc R . . . .
N1 N 0.5206(5) 0.1001(5) 0.4049(4) 0.0541(19) Uani 1 1 d . . . . .
Cl8A Cl 0.785(2) 0.2991(17) 0.5852(8) 0.213(11) Uani 0.3333 1 d D U P A 3
C39 C 0.1151(5) 0.3732(5) 0.7263(4) 0.0340(15) Uani 1 1 d . . . . .
C36 C 0.1893(5) 0.3540(6) 0.6589(4) 0.0333(15) Uani 1 1 d . . . . .
C15 C 0.6996(5) 0.1371(5) 0.0129(4) 0.0364(16) Uani 1 1 d . . . . .
C33 C 0.3191(6) 0.3351(6) 0.5306(4) 0.0429(19) Uani 1 1 d . . . . .
C21 C 0.8625(5) 0.2184(5) 0.0608(4) 0.0317(15) Uani 1 1 d . . . . .
C40 C 0.0352(5) 0.2774(5) 0.7575(3) 0.0309(15) Uani 1 1 d . . . . .
C27 C 0.7238(6) 0.3435(5) -0.0220(4) 0.0338(15) Uani 1 1 d . . . . .
C20 C 0.7235(6) 0.0322(5) 0.0591(4) 0.0384(17) Uani 1 1 d . . . . .
H20 H 0.762375 0.025044 0.106896 0.046 Uiso 1 1 calc R . . . .
C11 C 0.6749(6) 0.2493(5) 0.1162(4) 0.0336(16) Uani 1 1 d . . . . .
C14 C 0.7402(5) 0.2366(5) 0.0420(4) 0.0316(15) Uani 1 1 d . . . . .
C45 C 0.0769(6) 0.1742(6) 0.7882(4) 0.0370(16) Uani 1 1 d . . . . .
H45 H 0.153384 0.163076 0.787653 0.044 Uiso 1 1 calc R . . . .
C46 C 0.0546(5) 0.4809(6) 0.6894(4) 0.0373(17) Uani 1 1 d . . . . .
C52 C 0.1819(6) 0.3791(5) 0.7998(4) 0.0359(16) Uani 1 1 d . . . . .
C35 C 0.1745(6) 0.2672(6) 0.6234(4) 0.0389(17) Uani 1 1 d . . . . .
H35 H 0.119345 0.214765 0.642516 0.047 Uiso 1 1 calc R . . . .
C41 C -0.0773(5) 0.2912(6) 0.7609(4) 0.0390(17) Uani 1 1 d . . . . .
H41 H -0.108151 0.361182 0.740718 0.047 Uiso 1 1 calc R . . . .
C22 C 0.9287(6) 0.1771(6) 0.0085(4) 0.0397(17) Uani 1 1 d . . . . .
H22 H 0.896493 0.159301 -0.036102 0.048 Uiso 1 1 calc R . . . .
C7 C 0.4278(6) 0.2194(6) 0.4551(4) 0.046(2) Uani 1 1 d . . . . .
C47 C -0.0103(6) 0.4836(6) 0.6245(4) 0.0443(18) Uani 1 1 d . . . . .
H47 H -0.017507 0.419052 0.605755 0.053 Uiso 1 1 calc R . . . .
C12 C 0.6886(6) 0.3415(5) 0.1447(4) 0.0384(17) Uani 1 1 d . . . . .
H12 H 0.737135 0.396624 0.118118 0.046 Uiso 1 1 calc R . . . .
C8 C 0.5597(7) 0.2788(5) 0.2492(4) 0.045(2) Uani 1 1 d . . . . .
C32 C 0.6202(6) 0.3885(6) -0.0349(4) 0.0391(17) Uani 1 1 d . . . . .
H32 H 0.560893 0.353837 -0.003763 0.047 Uiso 1 1 calc R . . . .
C34 C 0.2399(6) 0.2565(6) 0.5601(4) 0.0429(18) Uani 1 1 d . . . . .
H34 H 0.230694 0.195960 0.537110 0.052 Uiso 1 1 calc R . . . .
C13 C 0.6334(6) 0.3561(5) 0.2110(4) 0.0424(18) Uani 1 1 d . . . . .
H13 H 0.646370 0.419415 0.230224 0.051 Uiso 1 1 calc R . . . .
C10 C 0.5971(6) 0.1723(5) 0.1537(4) 0.0435(19) Uani 1 1 d . . . . .
H10 H 0.582324 0.109751 0.134018 0.052 Uiso 1 1 calc R . . . .
C37 C 0.2668(6) 0.4310(6) 0.6265(4) 0.0430(18) Uani 1 1 d . . . . .
H37 H 0.276000 0.492678 0.648197 0.052 Uiso 1 1 calc R . . . .
C26 C 0.9124(6) 0.2420(6) 0.1252(4) 0.0430(18) Uani 1 1 d . . . . .
H26 H 0.870138 0.269436 0.162046 0.052 Uiso 1 1 calc R . . . .
C2 C 0.4840(7) 0.2072(6) 0.3872(4) 0.051(2) Uani 1 1 d . . . . .
C3 C 0.5015(7) 0.2944(6) 0.3221(4) 0.050(2) Uani 1 1 d . . . . .
C23 C 1.0388(6) 0.1619(6) 0.0202(4) 0.0402(17) Uani 1 1 d . . . . .
H23 H 1.081371 0.133846 -0.016254 0.048 Uiso 1 1 calc R . . . .
C16 C 0.6434(5) 0.1448(6) -0.0556(4) 0.0381(16) Uani 1 1 d . . . . .
H16 H 0.625870 0.214538 -0.087535 0.046 Uiso 1 1 calc R . . . .
C6 C 0.3832(6) 0.3210(6) 0.4599(4) 0.0446(19) Uani 1 1 d . . . . .
C44 C 0.0097(6) 0.0873(6) 0.8196(4) 0.0458(18) Uani 1 1 d . . . . .
H44 H 0.039798 0.016785 0.839150 0.055 Uiso 1 1 calc R . . . .
C9 C 0.5418(7) 0.1890(6) 0.2200(5) 0.056(2) Uani 1 1 d . . . . .
H9 H 0.490112 0.136325 0.245553 0.067 Uiso 1 1 calc R . . . .
C28 C 0.8084(6) 0.3977(6) -0.0677(4) 0.0466(19) Uani 1 1 d . . . . .
H28 H 0.880399 0.370049 -0.059573 0.056 Uiso 1 1 calc R . . . .
C38 C 0.3316(6) 0.4209(6) 0.5631(4) 0.049(2) Uani 1 1 d . . . . .
H38 H 0.384861 0.474787 0.542716 0.059 Uiso 1 1 calc R . . . .
C53 C 0.2910(6) 0.3508(6) 0.8084(5) 0.0473(19) Uani 1 1 d . . . . .
H53 H 0.330231 0.333575 0.765883 0.057 Uiso 1 1 calc R . . . .
C17 C 0.6117(6) 0.0506(6) -0.0787(5) 0.0482(19) Uani 1 1 d . . . . .
H17 H 0.573381 0.056707 -0.126632 0.058 Uiso 1 1 calc R . . . .
C51 C 0.0688(7) 0.5756(6) 0.7133(4) 0.050(2) Uani 1 1 d . . . . .
H51 H 0.115149 0.576433 0.756434 0.060 Uiso 1 1 calc R . . . .
C31 C 0.6016(7) 0.4834(6) -0.0926(4) 0.052(2) Uani 1 1 d . . . . .
H31 H 0.529959 0.512076 -0.100704 0.062 Uiso 1 1 calc R . . . .
C5 C 0.4034(7) 0.4069(6) 0.3954(4) 0.054(2) Uani 1 1 d . . . . .
H5 H 0.377155 0.477399 0.396534 0.065 Uiso 1 1 calc R . . . .
C4 C 0.4603(7) 0.3936(6) 0.3294(4) 0.052(2) Uani 1 1 d . . . . .
H4 H 0.471574 0.455580 0.287252 0.063 Uiso 1 1 calc R . . . .
C57 C 0.1265(7) 0.4019(6) 0.8646(4) 0.0484(19) Uani 1 1 d . . . . .
H57 H 0.051229 0.419713 0.860645 0.058 Uiso 1 1 calc R . . . .
C19 C 0.6913(6) -0.0602(6) 0.0360(5) 0.049(2) Uani 1 1 d . . . . .
H19 H 0.707915 -0.130259 0.067835 0.059 Uiso 1 1 calc R . . . .
C1 C 0.4870(7) 0.0552(6) 0.4809(5) 0.053(2) Uani 1 1 d . . . . .
C18 C 0.6358(6) -0.0511(7) -0.0326(5) 0.053(2) Uani 1 1 d . . . . .
H18 H 0.613635 -0.114794 -0.048473 0.064 Uiso 1 1 calc R . . . .
C48 C -0.0652(6) 0.5770(7) 0.5857(5) 0.054(2) Uani 1 1 d . . . . .
H48 H -0.110236 0.576389 0.541868 0.065 Uiso 1 1 calc R . . . .
C30 C 0.6857(7) 0.5358(6) -0.1376(5) 0.055(2) Uani 1 1 d . . . . .
H30 H 0.673250 0.601065 -0.176522 0.066 Uiso 1 1 calc R . . . .
C24 C 1.0868(6) 0.1867(6) 0.0836(5) 0.050(2) Uani 1 1 d . . . . .
H24 H 1.162974 0.177119 0.091091 0.061 Uiso 1 1 calc R . . . .
C29 C 0.7888(8) 0.4922(7) -0.1255(5) 0.058(2) Uani 1 1 d . . . . .
H29 H 0.847553 0.527322 -0.157043 0.070 Uiso 1 1 calc R . . . .
C25 C 1.0244(6) 0.2262(7) 0.1374(5) 0.052(2) Uani 1 1 d . . . . .
H25 H 1.057538 0.242462 0.182260 0.062 Uiso 1 1 calc R . . . .
C42 C -0.1439(6) 0.2046(7) 0.7933(4) 0.051(2) Uani 1 1 d . . . . .
H42 H -0.220277 0.215469 0.795232 0.061 Uiso 1 1 calc R . . . .
C56 C 0.1817(9) 0.3987(7) 0.9350(4) 0.063(3) Uani 1 1 d . . . . .
H56 H 0.143975 0.415196 0.978413 0.075 Uiso 1 1 calc R . . . .
C43 C -0.1011(6) 0.1028(7) 0.8227(5) 0.0491(19) Uani 1 1 d . . . . .
H43 H -0.147619 0.043355 0.845007 0.059 Uiso 1 1 calc R . . . .
C54 C 0.3428(8) 0.3478(7) 0.8789(6) 0.067(3) Uani 1 1 d . . . . .
H54 H 0.417557 0.328333 0.883906 0.080 Uiso 1 1 calc R . . . .
C55 C 0.2897(11) 0.3719(7) 0.9414(5) 0.072(3) Uani 1 1 d . . . . .
H55 H 0.327375 0.370078 0.989023 0.086 Uiso 1 1 calc R . . . .
C49 C -0.0523(8) 0.6706(7) 0.6128(5) 0.068(3) Uani 1 1 d . . . . .
H49 H -0.090787 0.734908 0.588293 0.082 Uiso 1 1 calc R . . . .
C50 C 0.0157(8) 0.6715(8) 0.6748(5) 0.068(3) Uani 1 1 d . . . . .
H50 H 0.026597 0.737131 0.691588 0.082 Uiso 1 1 calc R . . . .
Cl8B Cl 0.6779(4) 0.2787(4) 0.4797(4) 0.0741(16) Uani 0.5 1 d D U P B 1
C58 C 0.5124(12) 0.2019(9) 0.6737(7) 0.104(4) Uani 1 1 d . . . . .
H58A H 0.574155 0.165706 0.653315 0.125 Uiso 1 1 calc R . . . .
H58B H 0.470863 0.242846 0.627815 0.125 Uiso 1 1 calc R . . . .
C60 C 0.8120(15) 0.0571(18) 0.4047(11) 0.198(14) Uani 0.75 1 d D U P . .
H60C H 0.887985 0.031187 0.404084 0.238 Uiso 0.25 1 calc R . P C 2
H60D H 0.764366 -0.005389 0.428255 0.238 Uiso 0.25 1 calc R . P C 2
H60A H 0.756059 0.010728 0.437398 0.238 Uiso 0.5 1 calc R . P D 1
H60B H 0.814243 0.129594 0.417452 0.238 Uiso 0.5 1 calc R . P D 1
Cl6B Cl 0.8006(12) 0.1645(12) 0.4583(10) 0.119(5) Uani 0.25 1 d D . P E 2
C61B C 0.7618(17) 0.3135(17) 0.5456(15) 0.078(7) Uani 0.5 1 d D U P B 1
H61C H 0.719950 0.313667 0.594210 0.094 Uiso 0.5 1 calc R . P B 1
H61D H 0.788519 0.388595 0.523957 0.094 Uiso 0.5 1 calc R . P B 1
Cl3A Cl 0.2690(8) 0.1291(16) 0.2502(7) 0.215(7) Uani 0.5 1 d . U P F 1
C59 C 0.2084(16) 0.0592(18) 0.3265(11) 0.111(6) Uani 0.75 1 d . U P . .
H59B H 0.133822 0.089487 0.324171 0.133 Uiso 0.5 1 calc R . P F 1
H59A H 0.200955 -0.014721 0.316841 0.133 Uiso 0.5 1 calc R . P F 1
H59D H 0.143210 0.045405 0.297352 0.133 Uiso 0.25 1 calc R . P F 2
H59C H 0.189230 0.040649 0.383236 0.133 Uiso 0.25 1 calc R . P F 2
Cl3B Cl 0.305(2) -0.024(2) 0.312(3) 0.273(15) Uani 0.25 1 d D U P F 2
Cl4B Cl 0.2322(19) 0.173(3) 0.304(2) 0.214(12) Uani 0.25 1 d D U P F 2
Cl4A Cl 0.2407(8) 0.0406(8) 0.4116(5) 0.143(3) Uani 0.5 1 d . U P F 1
Cl6A Cl 0.7962(13) 0.0656(10) 0.3041(8) 0.174(6) Uani 0.5 1 d D . P E 1
Cl5A Cl 0.9403(6) -0.0060(5) 0.4107(6) 0.217(5) Uani 0.75 1 d D U P E 1
Cl5B Cl 0.7731(9) 0.1155(14) 0.3192(9) 0.108(7) Uani 0.25 1 d . . P E 2
Cl7B Cl 0.8748(6) 0.2254(5) 0.5701(4) 0.116(3) Uani 0.5 1 d D U P B 1
C61A C 0.8051(19) 0.305(2) 0.4896(11) 0.055(6) Uani 0.3333 1 d D U P A 3
H61A H 0.866966 0.256876 0.484077 0.066 Uiso 0.3333 1 calc R . P A 3
H61B H 0.825798 0.380547 0.462844 0.066 Uiso 0.3333 1 calc R . P A 3

loop_
_atom_site_aniso_label
_atom_site_aniso_U_11
_atom_site_aniso_U_22
_atom_site_aniso_U_33
_atom_site_aniso_U_23
_atom_site_aniso_U_13
_atom_site_aniso_U_12
Cl1 0.0676(16) 0.0746(17) 0.136(3) 0.0061(16) -0.0290(16) -0.0012(13)
Cl2 0.098(2) 0.0744(17) 0.100(2) 0.0056(15) -0.0117(16) -0.0031(15)
Cl7A 0.29(2) 0.232(18) 0.220(17) -0.048(14) -0.044(15) 0.012(14)
N2 0.063(4) 0.047(4) 0.035(3) 0.018(3) 0.031(3) 0.028(3)
N1 0.068(4) 0.036(3) 0.044(4) 0.018(3) 0.035(3) 0.023(3)
Cl8A 0.36(3) 0.215(18) 0.081(8) -0.064(10) 0.116(11) -0.162(19)
C39 0.034(4) 0.038(4) 0.027(3) -0.001(3) 0.003(3) 0.009(3)
C36 0.032(4) 0.043(4) 0.022(3) -0.002(3) 0.003(3) 0.010(3)
C15 0.035(4) 0.031(4) 0.042(4) -0.005(3) 0.016(3) 0.000(3)
C33 0.040(4) 0.045(4) 0.031(4) 0.014(3) 0.011(3) 0.020(3)
C21 0.042(4) 0.029(3) 0.022(3) -0.001(3) 0.008(3) 0.002(3)
C40 0.035(4) 0.042(4) 0.016(3) -0.007(3) 0.001(3) 0.006(3)
C27 0.045(4) 0.031(4) 0.023(3) -0.002(3) 0.011(3) 0.000(3)
C20 0.035(4) 0.038(4) 0.039(4) -0.003(3) 0.009(3) 0.003(3)
C11 0.044(4) 0.027(3) 0.025(3) 0.003(3) 0.013(3) 0.006(3)
C14 0.035(4) 0.028(3) 0.027(3) 0.002(3) 0.013(3) 0.002(3)
C45 0.033(4) 0.045(4) 0.034(4) -0.010(3) 0.002(3) 0.004(3)
C46 0.039(4) 0.046(4) 0.024(3) -0.002(3) 0.004(3) 0.019(3)
C52 0.044(4) 0.037(4) 0.023(3) 0.002(3) -0.005(3) -0.005(3)
C35 0.037(4) 0.052(4) 0.023(3) 0.001(3) 0.002(3) 0.008(3)
C41 0.036(4) 0.054(4) 0.025(4) -0.006(3) 0.002(3) 0.012(3)
C22 0.039(4) 0.045(4) 0.031(4) -0.003(3) 0.010(3) 0.004(3)
C7 0.060(5) 0.041(4) 0.027(4) 0.012(3) 0.016(3) 0.027(4)
C47 0.050(4) 0.038(4) 0.041(4) -0.002(3) 0.008(4) 0.009(3)
C12 0.053(4) 0.024(3) 0.031(4) 0.005(3) 0.016(3) 0.007(3)
C8 0.073(5) 0.020(3) 0.033(4) 0.009(3) 0.025(4) 0.018(3)
C32 0.044(4) 0.038(4) 0.032(4) -0.003(3) 0.007(3) 0.005(3)
C34 0.047(4) 0.053(4) 0.027(4) -0.005(3) 0.004(3) 0.022(4)
C13 0.065(5) 0.028(4) 0.030(4) 0.002(3) 0.018(3) 0.016(3)
C10 0.052(4) 0.028(4) 0.046(4) 0.000(3) 0.024(4) 0.004(3)
C37 0.052(5) 0.036(4) 0.036(4) 0.000(3) 0.013(3) 0.009(3)
C26 0.044(4) 0.040(4) 0.045(4) -0.010(3) 0.012(3) 0.002(3)
C2 0.072(5) 0.033(4) 0.035(4) 0.014(3) 0.025(4) 0.032(4)
C3 0.079(6) 0.030(4) 0.030(4) 0.013(3) 0.029(4) 0.022(4)
C23 0.041(4) 0.046(4) 0.034(4) -0.009(3) 0.008(3) 0.005(3)
C16 0.034(4) 0.045(4) 0.034(4) -0.007(3) 0.003(3) -0.001(3)
C6 0.057(5) 0.041(4) 0.030(4) 0.005(3) 0.016(3) 0.030(3)
C44 0.050(5) 0.046(4) 0.040(4) -0.008(3) -0.002(3) 0.009(4)
C9 0.067(5) 0.037(4) 0.052(5) 0.012(4) 0.041(4) 0.008(4)
C28 0.051(5) 0.040(4) 0.040(4) 0.007(3) 0.018(4) 0.006(3)
C38 0.054(5) 0.044(4) 0.043(4) 0.003(4) 0.019(4) 0.010(4)
C53 0.047(5) 0.037(4) 0.049(5) 0.007(3) -0.011(4) -0.002(3)
C17 0.038(4) 0.057(5) 0.050(5) -0.012(4) 0.003(3) -0.008(4)
C51 0.062(5) 0.053(5) 0.036(4) -0.013(4) 0.002(4) 0.018(4)
C31 0.065(5) 0.049(5) 0.036(4) 0.003(4) -0.003(4) 0.017(4)
C5 0.085(6) 0.042(4) 0.028(4) 0.008(3) 0.023(4) 0.030(4)
C4 0.084(6) 0.032(4) 0.029(4) 0.016(3) 0.024(4) 0.027(4)
C57 0.057(5) 0.058(5) 0.027(4) -0.003(3) 0.004(3) -0.015(4)
C19 0.047(5) 0.039(4) 0.058(5) -0.007(4) 0.017(4) -0.003(3)
C1 0.061(5) 0.039(4) 0.046(4) 0.019(3) 0.028(4) 0.030(4)
C18 0.038(4) 0.049(5) 0.076(6) -0.021(4) 0.019(4) -0.009(4)
C48 0.048(5) 0.067(6) 0.042(4) 0.000(4) -0.003(4) 0.023(4)
C30 0.080(6) 0.035(4) 0.043(5) 0.006(3) 0.007(4) 0.003(4)
C24 0.037(4) 0.050(5) 0.059(5) -0.002(4) 0.016(4) 0.001(3)
C29 0.073(6) 0.051(5) 0.040(4) 0.013(4) 0.019(4) 0.002(4)
C25 0.049(5) 0.063(5) 0.046(5) -0.020(4) 0.002(4) -0.009(4)
C42 0.042(4) 0.068(5) 0.038(4) -0.004(4) 0.005(3) 0.006(4)
C56 0.107(8) 0.051(5) 0.025(4) 0.002(3) -0.003(5) -0.032(5)
C43 0.047(5) 0.052(5) 0.046(5) -0.008(4) 0.001(4) -0.012(4)
C54 0.074(6) 0.049(5) 0.067(6) 0.009(4) -0.041(5) -0.015(4)
C55 0.122(10) 0.045(5) 0.041(5) 0.005(4) -0.035(6) -0.033(5)
C49 0.088(7) 0.059(6) 0.055(6) -0.007(4) -0.001(5) 0.043(5)
C50 0.096(7) 0.059(6) 0.052(5) -0.017(4) -0.008(5) 0.033(5)
Cl8B 0.054(3) 0.041(2) 0.120(5) -0.004(3) -0.019(3) -0.0001(19)
C58 0.141(11) 0.076(8) 0.079(8) 0.013(6) -0.016(7) -0.015(7)
C60 0.14(2) 0.19(3) 0.22(3) 0.04(2) 0.08(2) 0.061(19)
Cl6B 0.112(10) 0.105(10) 0.141(12) -0.029(9) 0.012(9) 0.020(8)
C61B 0.097(10) 0.054(9) 0.076(10) 0.002(8) -0.031(9) 0.020(8)
Cl3A 0.087(6) 0.38(2) 0.138(8) 0.020(10) -0.045(6) -0.068(9)
C59 0.104(13) 0.108(13) 0.101(12) 0.014(11) -0.012(10) 0.012(11)
Cl3B 0.17(2) 0.20(2) 0.42(4) -0.03(3) -0.06(2) -0.086(16)
Cl4B 0.097(13) 0.35(3) 0.23(3) -0.14(3) -0.072(15) 0.069(17)
Cl4A 0.161(7) 0.158(7) 0.126(6) -0.059(5) -0.071(5) -0.001(6)
Cl6A 0.244(15) 0.137(9) 0.159(10) -0.075(8) 0.027(9) -0.035(8)
Cl5A 0.162(6) 0.108(4) 0.400(13) -0.096(6) -0.155(7) 0.059(4)
Cl5B 0.038(5) 0.127(12) 0.113(11) 0.067(9) -0.039(6) -0.029(6)
Cl7B 0.131(6) 0.085(4) 0.108(5) 0.029(4) -0.077(5) -0.033(4)
C61A 0.041(11) 0.068(13) 0.043(11) 0.013(10) 0.018(10) -0.011(10)

loop_
_atom_type_symbol
_atom_type_description
_atom_type_scat_dispersion_real
_atom_type_scat_dispersion_imag
_atom_type_scat_source
C C 0.0181 0.0091 'International Tables Vol C Tables 4.2.6.8 and 6.1.1.4'
H H 0.0000 0.0000 'International Tables Vol C Tables 4.2.6.8 and 6.1.1.4'
Cl Cl 0.3639 0.7018 'International Tables Vol C Tables 4.2.6.8 and 6.1.1.4'
N N 0.0311 0.0180 'International Tables Vol C Tables 4.2.6.8 and 6.1.1.4'

loop_
_geom_angle_atom_site_label_1
_geom_angle_atom_site_label_2
_geom_angle_atom_site_label_3
_geom_angle
_geom_angle_site_symmetry_1
_geom_angle_site_symmetry_3
_geom_angle_publ_flag
C1 N2 C7 104.8(5) . . ?
C1 N1 C2 106.2(6) . . ?
C36 C39 C40 112.8(5) . . ?
C36 C39 C46 104.0(5) . . ?
C46 C39 C40 112.2(5) . . ?
C52 C39 C36 111.4(5) . . ?
C52 C39 C40 103.4(5) . . ?
C52 C39 C46 113.4(6) . . ?
C35 C36 C39 122.6(6) . . ?
C37 C36 C39 119.5(6) . . ?
C37 C36 C35 117.5(6) . . ?
C20 C15 C14 118.0(6) . . ?
C16 C15 C20 118.2(7) . . ?
C16 C15 C14 123.8(6) . . ?
C34 C33 C6 116.9(7) . . ?
C38 C33 C34 119.9(6) . . ?
C38 C33 C6 123.1(7) . . ?
C22 C21 C14 118.7(6) . . ?
C26 C21 C14 124.2(6) . . ?
C26 C21 C22 117.0(6) . . ?
C45 C40 C39 119.1(6) . . ?
C45 C40 C41 117.7(6) . . ?
C41 C40 C39 123.0(6) . . ?
C32 C27 C14 119.4(6) . . ?
C28 C27 C14 123.0(6) . . ?
C28 C27 C32 117.6(6) . . ?
C19 C20 C15 121.0(7) . . ?
C12 C11 C14 119.7(6) . . ?
C12 C11 C10 117.8(6) . . ?
C10 C11 C14 122.5(6) . . ?
C15 C14 C27 110.8(5) . . ?
C15 C14 C11 110.9(5) . . ?
C21 C14 C15 107.2(5) . . ?
C21 C14 C27 110.1(5) . . ?
C21 C14 C11 110.9(5) . . ?
C27 C14 C11 107.0(5) . . ?
C44 C45 C40 121.3(6) . . ?
C47 C46 C39 118.1(6) . . ?
C51 C46 C39 123.5(6) . . ?
C51 C46 C47 118.1(6) . . ?
C53 C52 C39 123.3(6) . . ?
C53 C52 C57 118.1(7) . . ?
C57 C52 C39 118.1(6) . . ?
C36 C35 C34 120.5(7) . . ?
C42 C41 C40 120.7(7) . . ?
C23 C22 C21 122.0(7) . . ?
N2 C7 C2 110.2(6) . . ?
N2 C7 C6 128.6(6) . . ?
C2 C7 C6 121.1(6) . . ?
C46 C47 C48 122.5(7) . . ?
C11 C12 C13 121.9(6) . . ?
C13 C8 C3 119.8(7) . . ?
C9 C8 C13 118.8(6) . . ?
C9 C8 C3 121.4(6) . . ?
C27 C32 C31 121.3(7) . . ?
C35 C34 C33 119.9(7) . . ?
C8 C13 C12 120.2(7) . . ?
C9 C10 C11 119.3(7) . . ?
C36 C37 C38 122.1(7) . . ?
C21 C26 C25 121.2(7) . . ?
N1 C2 C7 105.1(5) . . ?
N1 C2 C3 132.2(6) . . ?
C3 C2 C7 122.5(6) . . ?
C2 C3 C8 121.5(6) . . ?
C4 C3 C8 123.2(6) . . ?
C4 C3 C2 115.3(6) . . ?
C24 C23 C22 120.1(7) . . ?
C15 C16 C17 120.4(7) . . ?
C7 C6 C33 122.1(6) . . ?
C5 C6 C33 122.4(6) . . ?
C5 C6 C7 115.5(6) . . ?
C43 C44 C45 120.0(7) . . ?
C8 C9 C10 121.9(7) . . ?
C27 C28 C29 120.7(7) . . ?
C33 C38 C37 120.1(7) . . ?
C54 C53 C52 120.0(8) . . ?
C18 C17 C16 120.5(8) . . ?
C46 C51 C50 120.7(8) . . ?
C30 C31 C32 120.6(8) . . ?
C6 C5 C4 122.5(6) . . ?
C3 C4 C5 123.1(6) . . ?
C56 C57 C52 120.3(8) . . ?
C18 C19 C20 120.1(7) . . ?
N2 C1 N1 113.7(6) . . ?
N2 C1 C1 125.0(8) . 2_656 ?
N1 C1 C1 121.3(8) . 2_656 ?
C19 C18 C17 119.9(8) . . ?
C49 C48 C47 118.1(8) . . ?
C31 C30 C29 118.8(7) . . ?
C23 C24 C25 120.0(7) . . ?
C30 C29 C28 121.1(7) . . ?
C24 C25 C26 119.7(7) . . ?
C41 C42 C43 120.7(7) . . ?
C55 C56 C57 120.2(9) . . ?
C42 C43 C44 119.5(7) . . ?
C55 C54 C53 122.0(9) . . ?
C54 C55 C56 119.3(8) . . ?
C50 C49 C48 120.5(8) . . ?
C49 C50 C51 119.9(9) . . ?
Cl1 C58 Cl2 113.9(7) . . ?
Cl6A C60 Cl5A 94.9(10) . . ?
Cl5B C60 Cl6B 103.1(15) . . ?
Cl8B C61B Cl7B 113.6(11) . . ?
Cl4B C59 Cl3B 116.7(19) . . ?
Cl4A C59 Cl3A 128.9(15) . . ?
Cl8A C61A Cl7A 113.9(17) . . ?

loop_
_geom_bond_atom_site_label_1
_geom_bond_atom_site_label_2
_geom_bond_distance
_geom_bond_site_symmetry_2
_geom_bond_publ_flag
Cl1 C58 1.725(13) . ?
Cl2 C58 1.766(12) . ?
Cl7A C61A 1.67(3) . ?
N2 C7 1.391(9) . ?
N2 C1 1.310(9) . ?
N1 C2 1.389(9) . ?
N1 C1 1.376(9) . ?
Cl8A C61A 1.673(16) . ?
C39 C36 1.548(9) . ?
C39 C40 1.553(9) . ?
C39 C46 1.551(9) . ?
C39 C52 1.544(9) . ?
C36 C35 1.391(10) . ?
C36 C37 1.382(10) . ?
C15 C20 1.411(9) . ?
C15 C14 1.545(10) . ?
C15 C16 1.369(10) . ?
C33 C34 1.398(11) . ?
C33 C6 1.506(9) . ?
C33 C38 1.345(11) . ?
C21 C14 1.545(9) . ?
C21 C22 1.405(9) . ?
C21 C26 1.379(10) . ?
C40 C45 1.385(9) . ?
C40 C41 1.395(9) . ?
C27 C14 1.551(9) . ?
C27 C32 1.391(10) . ?
C27 C28 1.386(10) . ?
C20 C19 1.379(11) . ?
C11 C14 1.560(8) . ?
C11 C12 1.379(10) . ?
C11 C10 1.408(9) . ?
C45 C44 1.379(10) . ?
C46 C47 1.384(10) . ?
C46 C51 1.366(11) . ?
C52 C53 1.387(10) . ?
C52 C57 1.402(10) . ?
C35 C34 1.395(9) . ?
C41 C42 1.375(11) . ?
C22 C23 1.376(10) . ?
C7 C2 1.407(9) . ?
C7 C6 1.412(10) . ?
C47 C48 1.390(10) . ?
C12 C13 1.387(9) . ?
C8 C13 1.381(10) . ?
C8 C3 1.509(9) . ?
C8 C9 1.366(11) . ?
C32 C31 1.391(10) . ?
C10 C9 1.397(10) . ?
C37 C38 1.388(10) . ?
C26 C25 1.400(11) . ?
C2 C3 1.400(9) . ?
C3 C4 1.381(10) . ?
C23 C24 1.359(11) . ?
C16 C17 1.400(10) . ?
C6 C5 1.390(10) . ?
C44 C43 1.377(11) . ?
C28 C29 1.391(10) . ?
C53 C54 1.382(12) . ?
C17 C18 1.379(11) . ?
C51 C50 1.401(11) . ?
C31 C30 1.368(11) . ?
C5 C4 1.388(10) . ?
C57 C56 1.401(12) . ?
C19 C18 1.364(12) . ?
C1 C1 1.434(13) 2_656 ?
C48 C49 1.380(13) . ?
C30 C29 1.377(12) . ?
C24 C25 1.387(11) . ?
C42 C43 1.372(11) . ?
C56 C55 1.368(15) . ?
C54 C55 1.361(15) . ?
C49 C50 1.376(13) . ?
Cl8B C61B 1.685(16) . ?
C60 Cl6B 1.822(17) . ?
C60 Cl6A 1.748(17) . ?
C60 Cl5A 1.758(15) . ?
C60 Cl5B 1.58(2) . ?
C61B Cl7B 1.768(15) . ?
Cl3A C59 1.60(2) . ?
C59 Cl3B 1.64(3) . ?
C59 Cl4B 1.43(3) . ?
C59 Cl4A 1.51(2) . ?
